data_7235911
loop_
_publ_author_name
'Li, Ya-Nan'
'Huo, Li-Hua'
'Deng, Zhao-Peng'
'Xie, Xin-Yu'
'Zhu, Zhi-Biao'
'Gao, Shan'

_publ_section_title
;
 Nature of reactant and influence of water on the supramolecular patterns
 and luminescent properties of organic salts comprising
 (1,1&#x2032;-biphenyl)-4,4&#x2032;-disulfonate and triphenylmethanaminium
;
_journal_issue 52
_journal_name_full 'RSC Advances'
_journal_page_first 41692
_journal_paper_doi 10.1039/C5RA04497A
_journal_volume 5
_journal_year 2015
_chemical_formula_moiety 'C12 H8 O6 S2, 2(C19 H18 N), 4(C3 H7 N O)'
_chemical_formula_sum 'C62 H72 N6 O10 S2'
_chemical_formula_weight 1125.38
_space_group_IT_number 2
_space_group_name_Hall '-P 1'
_space_group_name_H-M_alt 'P -1'
_symmetry_cell_setting triclinic
_symmetry_space_group_name_Hall '-P 1'
_symmetry_space_group_name_H-M 'P -1'
_atom_sites_solution_hydrogens geom
_atom_sites_solution_primary direct
_atom_sites_solution_secondary difmap
_audit_creation_method SHELXL-97
_audit_update_record
;
2015-01-22 deposited with the CCDC.
2015-04-22 downloaded from the CCDC.
;
_cell_angle_alpha 83.054(6)
_cell_angle_beta 83.325(6)
_cell_angle_gamma 86.826(5)
_cell_formula_units_Z 1
_cell_length_a 9.6402(6)
_cell_length_b 11.3384(8)
_cell_length_c 13.9981(12)
_cell_measurement_reflns_used 2208
_cell_measurement_temperature 295(2)
_cell_measurement_theta_max 27.56
_cell_measurement_theta_min 3.22
_cell_volume 1507.20(19)
_computing_cell_refinement
;
CrysAlis Pro (Agilent, 2013)
;
_computing_data_collection
;
CrysAlis Pro (Agilent, 2013)
;
_computing_data_reduction
;
CrysAlis Pro (Agilent, 2013)
;
_computing_molecular_graphics '(K. Brandenburg, Diamond 3.1, 2009)'
_computing_publication_material '(K. Brandenburg, Diamond 3.1, 2009)'
_computing_structure_refinement 'SHELXL-97 (Sheldrick, 1997)'
_computing_structure_solution 'SHELXS-97 (Sheldrick, 1990)'
_diffrn_ambient_temperature 295(2)
_diffrn_detector_area_resol_mean 16.1954
_diffrn_measured_fraction_theta_full 0.986
_diffrn_measured_fraction_theta_max 0.986
_diffrn_measurement_device_type 'Xcalibur, Eos'
_diffrn_measurement_method '\w scans'
_diffrn_radiation_monochromator graphite
_diffrn_radiation_source 'Enhance (Mo) X-ray Source'
_diffrn_radiation_type MoK\a
_diffrn_radiation_wavelength 0.71073
_diffrn_reflns_av_R_equivalents 0.0165
_diffrn_reflns_av_sigmaI/netI 0.0460
_diffrn_reflns_limit_h_max 12
_diffrn_reflns_limit_h_min -12
_diffrn_reflns_limit_k_max 14
_diffrn_reflns_limit_k_min -14
_diffrn_reflns_limit_l_max 12
_diffrn_reflns_limit_l_min -18
_diffrn_reflns_number 8976
_diffrn_reflns_theta_full 27.56
_diffrn_reflns_theta_max 27.56
_diffrn_reflns_theta_min 3.22
_exptl_absorpt_coefficient_mu 0.150
_exptl_absorpt_correction_T_max 0.9735
_exptl_absorpt_correction_T_min 0.9691
_exptl_absorpt_correction_type multi-scan
_exptl_absorpt_process_details
; 
CrysAlis Pro (Agilent, 2013)
Empirical absorption correction using spherical harmonics,
 implemented in SCALE3 ABSPACK scaling algorithm. 
;
_exptl_crystal_colour colorless
_exptl_crystal_density_diffrn 1.240
_exptl_crystal_density_method 'not measured'
_exptl_crystal_description prism
_exptl_crystal_F_000 598
_exptl_crystal_size_max 0.21
_exptl_crystal_size_mid 0.20
_exptl_crystal_size_min 0.18
_refine_diff_density_max 0.558
_refine_diff_density_min -0.342
_refine_diff_density_rms 0.050
_refine_ls_extinction_method none
_refine_ls_goodness_of_fit_ref 1.033
_refine_ls_hydrogen_treatment mixed
_refine_ls_matrix_type full
_refine_ls_number_parameters 365
_refine_ls_number_reflns 6887
_refine_ls_number_restraints 6
_refine_ls_restrained_S_all 1.033
_refine_ls_R_factor_all 0.1001
_refine_ls_R_factor_gt 0.0679
_refine_ls_shift/su_max 0.000
_refine_ls_shift/su_mean 0.000
_refine_ls_structure_factor_coef Fsqd
_refine_ls_weighting_details 'calc w=1/[\s^2^(Fo^2^)+(0.0874P)^2^+0.7084P] where P=(Fo^2^+2Fc^2^)/3'
_refine_ls_weighting_scheme calc
_refine_ls_wR_factor_gt 0.1753
_refine_ls_wR_factor_ref 0.1988
_reflns_number_gt 4647
_reflns_number_total 6887
_reflns_threshold_expression >2sigma(I)
_cod_data_source_file c5ra04497a2.cif
_cod_data_source_block 7
_cod_database_code 7235911

loop_
_symmetry_equiv_pos_as_xyz
'x, y, z'
'-x, -y, -z'

loop_
_atom_site_label
_atom_site_type_symbol
_atom_site_fract_x
_atom_site_fract_y
_atom_site_fract_z
_atom_site_U_iso_or_equiv
_atom_site_adp_type
_atom_site_occupancy
_atom_site_symmetry_multiplicity
_atom_site_calc_flag
_atom_site_refinement_flags
S1 S 0.51319(7) 0.24623(6) 0.52606(5) 0.0432(2) Uani 1 1 d .
O1 O 0.4600(2) 0.24335(17) 0.43349(15) 0.0550(5) Uani 1 1 d .
O2 O 0.4275(2) 0.1864(2) 0.60621(17) 0.0754(7) Uani 1 1 d .
O3 O 0.5435(2) 0.36617(18) 0.53948(17) 0.0659(6) Uani 1 1 d .
O4 O 0.1205(2) 0.5287(2) 0.36892(16) 0.0688(6) Uani 1 1 d .
O5 O 0.0571(13) -0.0317(10) 0.8947(8) 0.392(9) Uani 1 1 d .
N1 N 0.4066(2) 0.47430(19) 0.33491(15) 0.0397(5) Uani 1 1 d D
H1N1 H 0.449(2) 0.5268(16) 0.3595(19) 0.060 Uiso 1 1 d D
H1N2 H 0.426(2) 0.4057(11) 0.3656(18) 0.060 Uiso 1 1 d D
H1N3 H 0.3176(10) 0.489(2) 0.3478(19) 0.060 Uiso 1 1 d D
N2 N -0.0577(3) 0.6651(2) 0.35040(19) 0.0615(7) Uani 1 1 d .
N3 N 0.2457(4) -0.0267(3) 0.8204(3) 0.0896(10) Uani 1 1 d .
C1 C 0.4471(2) 0.4824(2) 0.22657(17) 0.0374(5) Uani 1 1 d .
C2 C 0.3941(3) 0.3715(2) 0.19194(18) 0.0403(6) Uani 1 1 d .
C3 C 0.4668(3) 0.3207(3) 0.1150(2) 0.0554(7) Uani 1 1 d .
H3A H 0.5508 0.3519 0.0862 0.066 Uiso 1 1 calc R
C4 C 0.4163(4) 0.2244(3) 0.0803(3) 0.0715(9) Uani 1 1 d .
H4A H 0.4660 0.1917 0.0281 0.086 Uiso 1 1 calc R
C5 C 0.2929(4) 0.1767(3) 0.1227(3) 0.0748(10) Uani 1 1 d .
H5A H 0.2589 0.1119 0.0993 0.090 Uiso 1 1 calc R
C6 C 0.2209(4) 0.2249(4) 0.1988(3) 0.0807(11) Uani 1 1 d .
H6A H 0.1376 0.1925 0.2279 0.097 Uiso 1 1 calc R
C7 C 0.2702(3) 0.3215(3) 0.2335(3) 0.0654(9) Uani 1 1 d .
H7A H 0.2196 0.3536 0.2856 0.079 Uiso 1 1 calc R
C8 C 0.3745(2) 0.5969(2) 0.18207(18) 0.0409(6) Uani 1 1 d .
C9 C 0.2885(3) 0.5976(3) 0.1096(2) 0.0501(7) Uani 1 1 d .
H9A H 0.2743 0.5270 0.0852 0.060 Uiso 1 1 calc R
C10 C 0.2225(3) 0.7036(3) 0.0724(2) 0.0658(9) Uani 1 1 d .
H10A H 0.1651 0.7029 0.0235 0.079 Uiso 1 1 calc R
C11 C 0.2420(4) 0.8076(3) 0.1076(3) 0.0725(10) Uani 1 1 d .
H11A H 0.1974 0.8777 0.0832 0.087 Uiso 1 1 calc R
C12 C 0.3286(4) 0.8084(3) 0.1797(3) 0.0703(9) Uani 1 1 d .
H12A H 0.3416 0.8792 0.2042 0.084 Uiso 1 1 calc R
C13 C 0.3957(3) 0.7044(3) 0.2155(2) 0.0562(7) Uani 1 1 d .
H13A H 0.4559 0.7063 0.2626 0.067 Uiso 1 1 calc R
C14 C 0.6069(3) 0.4859(2) 0.20588(19) 0.0437(6) Uani 1 1 d .
C15 C 0.6909(3) 0.4069(3) 0.2592(3) 0.0638(9) Uani 1 1 d .
H15A H 0.6503 0.3553 0.3102 0.077 Uiso 1 1 calc R
C16 C 0.8357(3) 0.4037(4) 0.2373(3) 0.0828(12) Uani 1 1 d .
H16A H 0.8913 0.3504 0.2737 0.099 Uiso 1 1 calc R
C17 C 0.8961(3) 0.4795(4) 0.1620(3) 0.0826(12) Uani 1 1 d .
H17A H 0.9927 0.4774 0.1471 0.099 Uiso 1 1 calc R
C18 C 0.8150(4) 0.5577(4) 0.1090(3) 0.0811(11) Uani 1 1 d .
H18A H 0.8562 0.6091 0.0581 0.097 Uiso 1 1 calc R
C19 C 0.6702(3) 0.5608(3) 0.1309(2) 0.0632(8) Uani 1 1 d .
H19A H 0.6155 0.6145 0.0941 0.076 Uiso 1 1 calc R
C20 C 0.6763(3) 0.1652(2) 0.51929(19) 0.0402(6) Uani 1 1 d .
C21 C 0.6803(3) 0.0437(2) 0.5418(2) 0.0562(8) Uani 1 1 d .
H21A H 0.5980 0.0043 0.5618 0.067 Uiso 1 1 calc R
C22 C 0.8070(3) -0.0196(2) 0.5345(3) 0.0613(8) Uani 1 1 d .
H22A H 0.8082 -0.1017 0.5505 0.074 Uiso 1 1 calc R
C23 C 0.9319(3) 0.0346(2) 0.5043(2) 0.0443(6) Uani 1 1 d .
C24 C 0.9247(3) 0.1575(2) 0.4813(3) 0.0630(9) Uani 1 1 d .
H24A H 1.0064 0.1973 0.4601 0.076 Uiso 1 1 calc R
C25 C 0.7982(3) 0.2217(2) 0.4894(3) 0.0588(8) Uani 1 1 d .
H25A H 0.7961 0.3039 0.4744 0.071 Uiso 1 1 calc R
C26 C -0.1562(4) 0.6038(4) 0.4211(3) 0.0872(12) Uani 1 1 d .
H26A H -0.1118 0.5329 0.4505 0.131 Uiso 1 1 calc R
H26B H -0.2338 0.5830 0.3902 0.131 Uiso 1 1 calc R
H26C H -0.1890 0.6545 0.4699 0.131 Uiso 1 1 calc R
C27 C -0.1070(5) 0.7750(4) 0.2987(4) 0.123(2) Uani 1 1 d .
H27A H -0.0325 0.8076 0.2534 0.184 Uiso 1 1 calc R
H27B H -0.1377 0.8308 0.3440 0.184 Uiso 1 1 calc R
H27C H -0.1836 0.7595 0.2646 0.184 Uiso 1 1 calc R
C28 C 0.0706(3) 0.6227(3) 0.3317(3) 0.0689(9) Uani 1 1 d .
H28A H 0.1293 0.6681 0.2858 0.083 Uiso 1 1 calc R
C29 C 0.3232(11) -0.0691(5) 0.7377(5) 0.191(4) Uani 1 1 d .
H29A H 0.4154 -0.0389 0.7293 0.286 Uiso 1 1 calc R
H29B H 0.2769 -0.0425 0.6813 0.286 Uiso 1 1 calc R
H29C H 0.3295 -0.1544 0.7466 0.286 Uiso 1 1 calc R
C30 C 0.3116(9) 0.0491(6) 0.8724(6) 0.177(3) Uani 1 1 d .
H30A H 0.4051 0.0617 0.8424 0.266 Uiso 1 1 calc R
H30B H 0.3145 0.0131 0.9379 0.266 Uiso 1 1 calc R
H30C H 0.2600 0.1239 0.8724 0.266 Uiso 1 1 calc R
C31 C 0.1088(15) -0.0713(12) 0.8335(10) 0.241(5) Uiso 1 1 d .
H31A H 0.0722 -0.1232 0.7972 0.289 Uiso 1 1 calc R

loop_
_atom_site_aniso_label
_atom_site_aniso_U_11
_atom_site_aniso_U_22
_atom_site_aniso_U_33
_atom_site_aniso_U_23
_atom_site_aniso_U_13
_atom_site_aniso_U_12
S1 0.0407(3) 0.0376(3) 0.0508(4) -0.0079(3) -0.0073(3) 0.0128(3)
O1 0.0526(11) 0.0515(11) 0.0648(13) -0.0122(10) -0.0235(10) 0.0125(9)
O2 0.0593(13) 0.0782(16) 0.0745(15) 0.0148(12) 0.0154(11) 0.0235(11)
O3 0.0711(14) 0.0459(11) 0.0867(16) -0.0279(11) -0.0226(12) 0.0184(10)
O4 0.0454(11) 0.0852(16) 0.0685(14) 0.0016(12) 0.0010(10) 0.0222(11)
O5 0.462(17) 0.359(12) 0.256(9) 0.102(9) 0.120(10) 0.224(12)
N1 0.0349(11) 0.0450(12) 0.0393(12) -0.0075(9) -0.0044(9) 0.0040(9)
N2 0.0509(14) 0.0679(17) 0.0589(16) 0.0006(13) 0.0040(12) 0.0189(12)
N3 0.087(2) 0.082(2) 0.097(3) 0.021(2) -0.023(2) -0.0168(19)
C1 0.0310(11) 0.0441(13) 0.0371(13) -0.0073(10) -0.0014(9) -0.0003(10)
C2 0.0383(13) 0.0425(13) 0.0412(14) -0.0044(11) -0.0090(10) -0.0011(10)
C3 0.0603(18) 0.0569(17) 0.0492(16) -0.0133(14) 0.0017(13) -0.0064(14)
C4 0.095(3) 0.059(2) 0.063(2) -0.0223(16) -0.0060(19) -0.0066(19)
C5 0.093(3) 0.058(2) 0.080(3) -0.0162(18) -0.024(2) -0.0211(19)
C6 0.072(2) 0.082(3) 0.093(3) -0.024(2) 0.000(2) -0.037(2)
C7 0.0479(17) 0.078(2) 0.073(2) -0.0239(18) 0.0047(15) -0.0164(15)
C8 0.0342(12) 0.0454(14) 0.0408(14) -0.0009(11) 0.0021(10) -0.0040(10)
C9 0.0447(15) 0.0585(17) 0.0453(15) -0.0022(13) -0.0040(12) 0.0018(12)
C10 0.0536(18) 0.081(2) 0.0579(19) 0.0120(17) -0.0106(15) 0.0073(16)
C11 0.068(2) 0.058(2) 0.081(2) 0.0160(18) 0.0030(19) 0.0105(16)
C12 0.078(2) 0.0446(17) 0.084(2) 0.0022(16) -0.0032(19) -0.0032(16)
C13 0.0612(18) 0.0471(16) 0.0599(18) -0.0009(14) -0.0082(14) -0.0060(13)
C14 0.0320(12) 0.0537(16) 0.0472(15) -0.0153(12) -0.0015(11) -0.0034(11)
C15 0.0346(14) 0.075(2) 0.076(2) 0.0060(17) 0.0017(14) 0.0049(14)
C16 0.0367(17) 0.107(3) 0.099(3) 0.002(2) -0.0035(18) 0.0121(17)
C17 0.0340(16) 0.117(3) 0.097(3) -0.023(3) 0.0061(18) -0.0077(19)
C18 0.0492(19) 0.109(3) 0.080(3) -0.001(2) 0.0108(18) -0.021(2)
C19 0.0439(16) 0.082(2) 0.0607(19) 0.0015(17) -0.0007(14) -0.0077(15)
C20 0.0390(13) 0.0367(13) 0.0456(14) -0.0077(11) -0.0089(11) 0.0087(10)
C21 0.0386(14) 0.0418(15) 0.084(2) 0.0003(14) 0.0013(14) 0.0056(11)
C22 0.0460(16) 0.0334(14) 0.099(2) 0.0033(15) -0.0012(16) 0.0101(12)
C23 0.0384(14) 0.0369(13) 0.0589(17) -0.0080(12) -0.0132(12) 0.0090(11)
C24 0.0365(14) 0.0364(14) 0.115(3) -0.0024(16) -0.0119(16) 0.0024(11)
C25 0.0441(15) 0.0313(13) 0.100(2) -0.0030(14) -0.0123(15) 0.0056(11)
C26 0.0495(19) 0.089(3) 0.110(3) 0.012(2) 0.0121(19) 0.0146(18)
C27 0.107(3) 0.111(4) 0.117(4) 0.046(3) 0.033(3) 0.059(3)
C28 0.0525(18) 0.079(2) 0.067(2) -0.0001(18) 0.0108(15) 0.0150(16)
C29 0.347(12) 0.099(4) 0.113(5) -0.007(4) -0.004(6) 0.044(6)
C30 0.220(8) 0.121(5) 0.207(8) 0.010(5) -0.128(7) 0.000(5)

loop_
_atom_type_symbol
_atom_type_description
_atom_type_scat_dispersion_real
_atom_type_scat_dispersion_imag
_atom_type_scat_source
C C 0.0033 0.0016 'International Tables Vol C Tables 4.2.6.8 and 6.1.1.4'
H H 0.0000 0.0000 'International Tables Vol C Tables 4.2.6.8 and 6.1.1.4'
N N 0.0061 0.0033 'International Tables Vol C Tables 4.2.6.8 and 6.1.1.4'
O O 0.0106 0.0060 'International Tables Vol C Tables 4.2.6.8 and 6.1.1.4'
S S 0.1246 0.1234 'International Tables Vol C Tables 4.2.6.8 and 6.1.1.4'

loop_
_geom_angle_atom_site_label_1
_geom_angle_atom_site_label_2
_geom_angle_atom_site_label_3
_geom_angle
_geom_angle_site_symmetry_3
O2 S1 O3 113.78(15) .
O2 S1 O1 113.38(15) .
O3 S1 O1 110.81(13) .
O2 S1 C20 105.98(12) .
O3 S1 C20 106.04(12) .
O1 S1 C20 106.14(11) .
C1 N1 H1N1 110.4(18) .
C1 N1 H1N2 114.0(18) .
H1N1 N1 H1N2 107.4(14) .
C1 N1 H1N3 110.7(18) .
H1N1 N1 H1N3 106.9(14) .
H1N2 N1 H1N3 107.2(14) .
C28 N2 C26 121.7(3) .
C28 N2 C27 121.3(3) .
C26 N2 C27 117.0(3) .
C30 N3 C29 118.2(6) .
C30 N3 C31 132.0(8) .
C29 N3 C31 109.9(7) .
N1 C1 C2 107.08(19) .
N1 C1 C14 109.05(19) .
C2 C1 C14 110.69(19) .
N1 C1 C8 106.59(18) .
C2 C1 C8 111.5(2) .
C14 C1 C8 111.7(2) .
C3 C2 C7 117.7(3) .
C3 C2 C1 120.5(2) .
C7 C2 C1 121.7(2) .
C4 C3 C2 120.9(3) .
C4 C3 H3A 119.5 .
C2 C3 H3A 119.5 .
C5 C4 C3 120.2(3) .
C5 C4 H4A 119.9 .
C3 C4 H4A 119.9 .
C6 C5 C4 119.6(3) .
C6 C5 H5A 120.2 .
C4 C5 H5A 120.2 .
C5 C6 C7 120.5(3) .
C5 C6 H6A 119.7 .
C7 C6 H6A 119.7 .
C6 C7 C2 121.0(3) .
C6 C7 H7A 119.5 .
C2 C7 H7A 119.5 .
C9 C8 C13 118.2(3) .
C9 C8 C1 122.6(2) .
C13 C8 C1 119.1(2) .
C8 C9 C10 120.7(3) .
C8 C9 H9A 119.7 .
C10 C9 H9A 119.7 .
C11 C10 C9 120.3(3) .
C11 C10 H10A 119.9 .
C9 C10 H10A 119.9 .
C10 C11 C12 119.7(3) .
C10 C11 H11A 120.1 .
C12 C11 H11A 120.1 .
C13 C12 C11 120.2(3) .
C13 C12 H12A 119.9 .
C11 C12 H12A 119.9 .
C12 C13 C8 120.9(3) .
C12 C13 H13A 119.6 .
C8 C13 H13A 119.6 .
C19 C14 C15 118.2(3) .
C19 C14 C1 121.6(3) .
C15 C14 C1 120.0(2) .
C14 C15 C16 120.7(3) .
C14 C15 H15A 119.6 .
C16 C15 H15A 119.6 .
C17 C16 C15 119.8(3) .
C17 C16 H16A 120.1 .
C15 C16 H16A 120.1 .
C18 C17 C16 120.1(3) .
C18 C17 H17A 120.0 .
C16 C17 H17A 120.0 .
C17 C18 C19 120.1(4) .
C17 C18 H18A 120.0 .
C19 C18 H18A 120.0 .
C14 C19 C18 121.1(3) .
C14 C19 H19A 119.5 .
C18 C19 H19A 119.5 .
C25 C20 C21 119.4(2) .
C25 C20 S1 120.84(19) .
C21 C20 S1 119.8(2) .
C20 C21 C22 119.8(3) .
C20 C21 H21A 120.1 .
C22 C21 H21A 120.1 .
C23 C22 C21 122.4(3) .
C23 C22 H22A 118.8 .
C21 C22 H22A 118.8 .
C22 C23 C24 116.6(2) .
C22 C23 C23 122.0(3) 2_756
C24 C23 C23 121.3(3) 2_756
C25 C24 C23 121.3(3) .
C25 C24 H24A 119.3 .
C23 C24 H24A 119.3 .
C20 C25 C24 120.5(2) .
C20 C25 H25A 119.7 .
C24 C25 H25A 119.7 .
N2 C26 H26A 109.5 .
N2 C26 H26B 109.5 .
H26A C26 H26B 109.5 .
N2 C26 H26C 109.5 .
H26A C26 H26C 109.5 .
H26B C26 H26C 109.5 .
N2 C27 H27A 109.5 .
N2 C27 H27B 109.5 .
H27A C27 H27B 109.5 .
N2 C27 H27C 109.5 .
H27A C27 H27C 109.5 .
H27B C27 H27C 109.5 .
O4 C28 N2 126.1(3) .
O4 C28 H28A 116.9 .
N2 C28 H28A 116.9 .
N3 C29 H29A 109.5 .
N3 C29 H29B 109.5 .
H29A C29 H29B 109.5 .
N3 C29 H29C 109.5 .
H29A C29 H29C 109.5 .
H29B C29 H29C 109.5 .
N3 C30 H30A 109.5 .
N3 C30 H30B 109.5 .
H30A C30 H30B 109.5 .
N3 C30 H30C 109.5 .
H30A C30 H30C 109.5 .
H30B C30 H30C 109.5 .
O5 C31 N3 104.5(15) .
O5 C31 H31A 127.7 .
N3 C31 H31A 127.7 .

loop_
_geom_bond_atom_site_label_1
_geom_bond_atom_site_label_2
_geom_bond_distance
_geom_bond_site_symmetry_2
S1 O2 1.437(2) .
S1 O3 1.445(2) .
S1 O1 1.452(2) .
S1 C20 1.775(2) .
O4 C28 1.227(4) .
O5 C31 1.074(13) .
N1 C1 1.514(3) .
N1 H1N1 0.86(3) .
N1 H1N2 0.86(3) .
N1 H1N3 0.86(3) .
N2 C28 1.311(4) .
N2 C26 1.433(4) .
N2 C27 1.449(4) .
N3 C30 1.411(7) .
N3 C29 1.422(7) .
N3 C31 1.424(14) .
C1 C2 1.535(3) .
C1 C14 1.536(3) .
C1 C8 1.539(3) .
C2 C3 1.383(4) .
C2 C7 1.385(4) .
C3 C4 1.381(4) .
C3 H3A 0.9300 .
C4 C5 1.375(5) .
C4 H4A 0.9300 .
C5 C6 1.358(5) .
C5 H5A 0.9300 .
C6 C7 1.379(5) .
C6 H6A 0.9300 .
C7 H7A 0.9300 .
C8 C9 1.382(4) .
C8 C13 1.391(4) .
C9 C10 1.400(4) .
C9 H9A 0.9300 .
C10 C11 1.362(5) .
C10 H10A 0.9300 .
C11 C12 1.384(5) .
C11 H11A 0.9300 .
C12 C13 1.382(4) .
C12 H12A 0.9300 .
C13 H13A 0.9300 .
C14 C19 1.374(4) .
C14 C15 1.384(4) .
C15 C16 1.393(4) .
C15 H15A 0.9300 .
C16 C17 1.373(5) .
C16 H16A 0.9300 .
C17 C18 1.358(6) .
C17 H17A 0.9300 .
C18 C19 1.393(4) .
C18 H18A 0.9300 .
C19 H19A 0.9300 .
C20 C25 1.367(4) .
C20 C21 1.375(4) .
C21 C22 1.382(4) .
C21 H21A 0.9300 .
C22 C23 1.381(4) .
C22 H22A 0.9300 .
C23 C24 1.392(4) .
C23 C23 1.491(5) 2_756
C24 C25 1.386(4) .
C24 H24A 0.9300 .
C25 H25A 0.9300 .
C26 H26A 0.9600 .
C26 H26B 0.9600 .
C26 H26C 0.9600 .
C27 H27A 0.9600 .
C27 H27B 0.9600 .
C27 H27C 0.9600 .
C28 H28A 0.9300 .
C29 H29A 0.9600 .
C29 H29B 0.9600 .
C29 H29C 0.9600 .
C30 H30A 0.9600 .
C30 H30B 0.9600 .
C30 H30C 0.9600 .
C31 H31A 0.9300 .

loop_
_geom_hbond_atom_site_label_D
_geom_hbond_atom_site_label_H
_geom_hbond_atom_site_label_A
_geom_hbond_distance_DH
_geom_hbond_distance_HA
_geom_hbond_distance_DA
_geom_hbond_angle_DHA
_geom_hbond_site_symmetry_A
N1 H1N1 O3 0.86(3) 1.982(17) 2.767(3) 151(2) 2_666
N1 H1N2 O1 0.86(3) 1.994(10) 2.858(3) 176(2) .
N1 H1N3 O4 0.86(3) 1.926(9) 2.791(3) 176(3) .

loop_
_geom_torsion_atom_site_label_1
_geom_torsion_atom_site_label_2
_geom_torsion_atom_site_label_3
_geom_torsion_atom_site_label_4
_geom_torsion
_geom_torsion_site_symmetry_1
_geom_torsion_site_symmetry_4
N1 C1 C2 C3 -147.5(2) . .
C14 C1 C2 C3 -28.7(3) . .
C8 C1 C2 C3 96.3(3) . .
N1 C1 C2 C7 35.0(3) . .
C14 C1 C2 C7 153.8(3) . .
C8 C1 C2 C7 -81.2(3) . .
C7 C2 C3 C4 0.8(5) . .
C1 C2 C3 C4 -176.8(3) . .
C2 C3 C4 C5 -0.6(5) . .
C3 C4 C5 C6 0.0(6) . .
C4 C5 C6 C7 0.4(6) . .
C5 C6 C7 C2 -0.2(6) . .
C3 C2 C7 C6 -0.4(5) . .
C1 C2 C7 C6 177.2(3) . .
N1 C1 C8 C9 -125.3(2) . .
C2 C1 C8 C9 -8.8(3) . .
C14 C1 C8 C9 115.7(3) . .
N1 C1 C8 C13 54.8(3) . .
C2 C1 C8 C13 171.3(2) . .
C14 C1 C8 C13 -64.2(3) . .
C13 C8 C9 C10 -1.3(4) . .
C1 C8 C9 C10 178.8(2) . .
C8 C9 C10 C11 -0.2(5) . .
C9 C10 C11 C12 0.6(5) . .
C10 C11 C12 C13 0.5(5) . .
C11 C12 C13 C8 -2.0(5) . .
C9 C8 C13 C12 2.3(4) . .
C1 C8 C13 C12 -177.8(3) . .
N1 C1 C14 C19 -138.4(3) . .
C2 C1 C14 C19 104.1(3) . .
C8 C1 C14 C19 -20.8(3) . .
N1 C1 C14 C15 46.0(3) . .
C2 C1 C14 C15 -71.5(3) . .
C8 C1 C14 C15 163.6(3) . .
C19 C14 C15 C16 0.1(5) . .
C1 C14 C15 C16 175.9(3) . .
C14 C15 C16 C17 -0.2(6) . .
C15 C16 C17 C18 0.2(7) . .
C16 C17 C18 C19 -0.2(6) . .
C15 C14 C19 C18 -0.1(5) . .
C1 C14 C19 C18 -175.8(3) . .
C17 C18 C19 C14 0.2(6) . .
O2 S1 C20 C25 -146.7(3) . .
O3 S1 C20 C25 -25.5(3) . .
O1 S1 C20 C25 92.4(3) . .
O2 S1 C20 C21 35.1(3) . .
O3 S1 C20 C21 156.3(2) . .
O1 S1 C20 C21 -85.8(3) . .
C25 C20 C21 C22 0.4(5) . .
S1 C20 C21 C22 178.6(3) . .
C20 C21 C22 C23 -0.6(5) . .
C21 C22 C23 C24 0.1(5) . .
C21 C22 C23 C23 -179.3(3) . 2_756
C22 C23 C24 C25 0.6(5) . .
C23 C23 C24 C25 -180.0(3) 2_756 .
C21 C20 C25 C24 0.3(5) . .
S1 C20 C25 C24 -177.9(3) . .
C23 C24 C25 C20 -0.8(5) . .
C26 N2 C28 O4 1.2(6) . .
C27 N2 C28 O4 -177.3(4) . .
C30 N3 C31 O5 1.9(16) . .
C29 N3 C31 O5 -177.3(10) . .
